data_4515093
loop_
_publ_author_name
'Sherstobitova, Tatiana'
'Maryunina, Kseniya'
'Tolstikov, Svyatoslav'
'Letyagin, Gleb'
'Romanenko, Galina'
'Nishihara, Sadafumi'
'Inoue, Katsuya'

_publ_section_title
;
 Ligand Structure Effects on Molecular Assembly and Magnetic Properties of
 Copper(II) Complexes with 3-Pyridyl-Substituted Nitronyl Nitroxide
 Derivatives
;
_journal_issue 17
_journal_name_full 'ACS Omega'
_journal_page_first 17160
_journal_paper_doi 10.1021/acsomega.9b01575
_journal_volume 4
_journal_year 2019
_chemical_formula_sum 'C16.5 H12 Cu F12 N1.5 O5.5'
_chemical_formula_weight 610.82
_space_group_crystal_system triclinic
_space_group_IT_number 2
_space_group_name_Hall '-P 1'
_space_group_name_H-M_alt 'P -1'
_symmetry_space_group_name_Hall '-P 1'
_symmetry_space_group_name_H-M 'P -1'
_atom_sites_solution_hydrogens mixed
_audit_creation_method SHELXL-2018/3
_cell_angle_alpha 62.409(6)
_cell_angle_beta 85.136(6)
_cell_angle_gamma 88.528(7)
_cell_formula_units_Z 4
_cell_length_a 11.341(2)
_cell_length_b 14.706(3)
_cell_length_c 15.816(4)
_cell_measurement_reflns_used 9183
_cell_measurement_temperature 296(2)
_cell_measurement_theta_max 28.33
_cell_measurement_theta_min 2.77
_cell_volume 2329.1(9)
_computing_cell_refinement 'Bruker SAINT'
_computing_data_collection 'Bruker APEX2'
_computing_data_reduction 'Bruker SAINT'
_computing_molecular_graphics 'Bruker SHELXTL'
_computing_publication_material 'Bruker SHELXTL'
_computing_structure_refinement 'SHELXL-2018/3 (Sheldrick, 2018)'
_computing_structure_solution 'SHELXT 2014/5 (Sheldrick, 2014)'
_diffrn_ambient_temperature 296(2)
_diffrn_measured_fraction_theta_full 0.997
_diffrn_measured_fraction_theta_max 0.989
_diffrn_measurement_device_type 'Bruker APEX-II CCD'
_diffrn_measurement_method '\f and \w scans'
_diffrn_radiation_type MoK\a
_diffrn_radiation_wavelength 0.71073
_diffrn_reflns_av_R_equivalents 0.0448
_diffrn_reflns_av_unetI/netI 0.0285
_diffrn_reflns_Laue_measured_fraction_full 0.997
_diffrn_reflns_Laue_measured_fraction_max 0.989
_diffrn_reflns_limit_h_max 15
_diffrn_reflns_limit_h_min -14
_diffrn_reflns_limit_k_max 19
_diffrn_reflns_limit_k_min -19
_diffrn_reflns_limit_l_max 21
_diffrn_reflns_limit_l_min -21
_diffrn_reflns_number 74479
_diffrn_reflns_point_group_measured_fraction_full 0.997
_diffrn_reflns_point_group_measured_fraction_max 0.989
_diffrn_reflns_theta_full 25.242
_diffrn_reflns_theta_max 28.398
_diffrn_reflns_theta_min 2.771
_exptl_absorpt_coefficient_mu 1.065
_exptl_absorpt_correction_T_max 0.815
_exptl_absorpt_correction_T_min 0.567
_exptl_absorpt_correction_type multi-scan
_exptl_absorpt_process_details SADABS
_exptl_crystal_colour green
_exptl_crystal_density_diffrn 1.742
_exptl_crystal_description prism
_exptl_crystal_F_000 1210
_exptl_crystal_size_max 0.600
_exptl_crystal_size_mid 0.500
_exptl_crystal_size_min 0.200
_refine_diff_density_max 0.798
_refine_diff_density_min -0.720
_refine_diff_density_rms 0.073
_refine_ls_extinction_method none
_refine_ls_goodness_of_fit_ref 1.039
_refine_ls_hydrogen_treatment mixed
_refine_ls_matrix_type full
_refine_ls_number_parameters 880
_refine_ls_number_reflns 11561
_refine_ls_number_restraints 3
_refine_ls_restrained_S_all 1.039
_refine_ls_R_factor_all 0.0780
_refine_ls_R_factor_gt 0.0565
_refine_ls_shift/su_max 0.001
_refine_ls_shift/su_mean 0.000
_refine_ls_structure_factor_coef Fsqd
_refine_ls_weighting_details 'w=1/[\s^2^(Fo^2^)+(0.0591P)^2^+3.9928P] where P=(Fo^2^+2Fc^2^)/3'
_refine_ls_weighting_scheme calc
_refine_ls_wR_factor_gt 0.1434
_refine_ls_wR_factor_ref 0.1595
_reflns_Friedel_coverage 0.000
_reflns_number_gt 8729
_reflns_number_total 11561
_reflns_threshold_expression 'I > 2\s(I)'
_cod_data_source_file 1916622.cif
_cod_data_source_block iii
_cod_original_formula_sum 'C16.50 H12 Cu F12 N1.50 O5.50'
_cod_database_code 4515093
_shelx_shelxl_version_number 2018/3
_shelx_space_group_comment
; 
The symmetry employed for this shelxl refinement is uniquely defined 
by the following loop, which should always be used as a source of 
symmetry information in preference to the above space-group names. 
They are only intended as comments. 
;
_shelx_estimated_absorpt_t_min 0.567
_shelx_estimated_absorpt_t_max 0.815

loop_
_space_group_symop_operation_xyz
'x, y, z'
'-x, -y, -z'

loop_
_atom_site_label
_atom_site_type_symbol
_atom_site_fract_x
_atom_site_fract_y
_atom_site_fract_z
_atom_site_U_iso_or_equiv
_atom_site_adp_type
_atom_site_occupancy
_atom_site_site_symmetry_order
_atom_site_calc_flag
_atom_site_refinement_flags_posn
_atom_site_refinement_flags_adp
_atom_site_refinement_flags_occupancy
_atom_site_disorder_assembly
_atom_site_disorder_group
Cu1 Cu 0.43229(3) 0.31159(4) 0.04179(3) 0.04830(13) Uani 1 1 d . . . . .
O1R O 0.4878(3) 0.4572(3) -0.1027(3) 0.0841(10) Uani 1 1 d D . . . .
H1R H 0.462(4) 0.517(3) -0.091(5) 0.126 Uiso 1 1 d D U . . .
H2R H 0.5752(14) 0.466(4) -0.121(5) 0.126 Uiso 1 1 d D U . . .
O1 O 0.2977(2) 0.2776(2) -0.00512(19) 0.0524(6) Uani 1 1 d . . . . .
C1 C 0.1033(4) 0.2431(6) -0.0198(5) 0.0853(16) Uani 1 1 d . . . . .
F1 F 0.0116(15) 0.203(2) 0.0448(19) 0.170(8) Uani 0.5 1 d . . P A 1
F2 F 0.1440(12) 0.1657(16) -0.025(2) 0.146(10) Uani 0.5 1 d . . P A 1
F3 F 0.073(4) 0.3099(18) -0.098(2) 0.262(16) Uani 0.5 1 d . . P A 1
F1A F 0.102(2) 0.1488(12) 0.024(2) 0.196(13) Uani 0.5 1 d . . P A 2
F2A F 0.1216(13) 0.2750(17) -0.1139(11) 0.129(6) Uani 0.5 1 d . . P A 2
F3A F -0.0029(8) 0.2799(15) -0.0186(15) 0.128(5) Uani 0.5 1 d . . P A 2
C2 C 0.1934(3) 0.2918(3) 0.0153(3) 0.0562(9) Uani 1 1 d . . . . .
C3 C 0.1515(3) 0.3458(4) 0.0634(4) 0.0669(11) Uani 1 1 d . . . . .
H3A H 0.070292 0.348848 0.076089 0.080 Uiso 1 1 calc R U . . .
C4 C 0.2272(3) 0.3951(3) 0.0927(3) 0.0507(8) Uani 1 1 d . . . . .
C5 C 0.1724(4) 0.4537(4) 0.1455(4) 0.0759(13) Uani 1 1 d . . . . .
F4 F 0.0598(9) 0.4640(14) 0.1412(15) 0.128(7) Uani 0.5 1 d . . P B 1
F5 F 0.218(2) 0.5490(9) 0.0998(11) 0.148(8) Uani 0.5 1 d . . P B 1
F6 F 0.1999(19) 0.4189(15) 0.2301(11) 0.142(9) Uani 0.5 1 d . . P B 1
F4A F 0.0814(16) 0.5013(16) 0.1130(16) 0.157(9) Uani 0.5 1 d . . P B 2
F5A F 0.2372(12) 0.5137(19) 0.153(2) 0.174(9) Uani 0.5 1 d . . P B 2
F6A F 0.1382(18) 0.3847(14) 0.2329(10) 0.141(7) Uani 0.5 1 d . . P B 2
O2 O 0.3379(2) 0.39907(18) 0.08359(18) 0.0481(5) Uani 1 1 d . . . . .
O3 O 0.5675(2) 0.3323(2) 0.0992(2) 0.0561(6) Uani 1 1 d . . . . .
C6 C 0.7537(4) 0.3148(5) 0.1566(4) 0.0744(13) Uani 1 1 d . . . . .
F7 F 0.7329(19) 0.2489(16) 0.2469(11) 0.155(8) Uani 0.5 1 d . . P C 1
F8 F 0.7352(18) 0.4010(15) 0.154(2) 0.152(6) Uani 0.5 1 d . . P C 1
F9 F 0.8575(10) 0.303(2) 0.1386(19) 0.158(11) Uani 0.5 1 d . . P C 1
F7A F 0.7086(8) 0.315(2) 0.2333(13) 0.136(8) Uani 0.5 1 d . . P C 2
F8A F 0.8065(19) 0.4018(13) 0.1007(10) 0.139(5) Uani 0.5 1 d . . P C 2
F9A F 0.8418(14) 0.2522(15) 0.1807(15) 0.128(7) Uani 0.5 1 d . . P C 2
C7 C 0.6648(3) 0.2885(3) 0.1032(3) 0.0505(8) Uani 1 1 d . . . . .
C8 C 0.6993(3) 0.2221(3) 0.0667(3) 0.0575(9) Uani 1 1 d . . . . .
H8A H 0.775869 0.196929 0.073506 0.069 Uiso 1 1 calc R U . . .
C9 C 0.6233(3) 0.1920(3) 0.0202(2) 0.0475(7) Uani 1 1 d . . . . .
C10 C 0.6662(4) 0.1140(4) -0.0140(3) 0.0631(10) Uani 1 1 d . . . . .
F10 F 0.609(2) 0.1173(18) -0.0832(16) 0.114(7) Uani 0.5 1 d . . P D 1
F11 F 0.6331(14) 0.0107(11) 0.0597(12) 0.078(3) Uani 0.5 1 d . . P D 1
F12 F 0.7791(13) 0.1203(17) -0.0376(13) 0.111(6) Uani 0.5 1 d . . P D 1
F10A F 0.640(3) 0.1474(18) -0.1039(16) 0.088(4) Uani 0.5 1 d . . P D 2
F11A F 0.632(2) 0.0353(11) 0.0366(14) 0.127(7) Uani 0.5 1 d . . P D 2
F12A F 0.7829(12) 0.1062(17) -0.0196(12) 0.093(5) Uani 0.5 1 d . . P D 2
O4 O 0.5193(2) 0.2183(2) 0.0048(2) 0.0568(6) Uani 1 1 d . . . . .
O1S O 0.3552(4) 0.1841(2) 0.2030(2) 0.0795(10) Uani 1 1 d . . . . .
N1S N 0.3550(3) 0.1065(2) 0.2855(2) 0.0483(7) Uani 1 1 d . . . . .
C1S C 0.3753(4) -0.0005(3) 0.2990(3) 0.0558(9) Uani 1 1 d . . . . .
C2S C 0.3134(6) -0.0165(4) 0.2268(4) 0.0954(19) Uani 1 1 d . . . . .
H2SA H 0.326765 -0.085049 0.235850 0.143 Uiso 1 1 calc R U . . .
H2SB H 0.230021 -0.006540 0.234822 0.143 Uiso 1 1 calc R U . . .
H2SC H 0.343811 0.031791 0.163477 0.143 Uiso 1 1 calc R U . . .
C3S C 0.5100(5) -0.0092(4) 0.2859(4) 0.0838(15) Uani 1 1 d . . . . .
H3SA H 0.546477 0.001486 0.333317 0.126 Uiso 1 1 calc R U . . .
H3SB H 0.529017 -0.076256 0.293095 0.126 Uiso 1 1 calc R U . . .
H3SC H 0.538926 0.041740 0.223220 0.126 Uiso 1 1 calc R U . . .
C4S C 0.3257(4) -0.0635(3) 0.4049(3) 0.0531(8) Uani 1 1 d . . . . .
C5S C 0.1933(4) -0.0868(4) 0.4185(4) 0.0734(12) Uani 1 1 d . . . . .
H5SA H 0.177978 -0.135988 0.396547 0.110 Uiso 1 1 calc R U . . .
H5SB H 0.166778 -0.114386 0.485083 0.110 Uiso 1 1 calc R U . . .
H5SC H 0.151639 -0.024838 0.382341 0.110 Uiso 1 1 calc R U . . .
C6S C 0.3935(5) -0.1602(3) 0.4627(4) 0.0787(13) Uani 1 1 d . . . . .
H6SA H 0.382819 -0.209043 0.439515 0.118 Uiso 1 1 calc R U . . .
H6SB H 0.476163 -0.143490 0.456299 0.118 Uiso 1 1 calc R U . . .
H6SC H 0.364462 -0.189182 0.528921 0.118 Uiso 1 1 calc R U . . .
N2S N 0.3418(3) 0.0132(2) 0.4405(2) 0.0477(6) Uani 1 1 d . . . . .
O2S O 0.3400(3) -0.0117(2) 0.52949(18) 0.0713(8) Uani 1 1 d . . . . .
C7S C 0.3459(3) 0.1094(2) 0.3688(2) 0.0431(7) Uani 1 1 d . . . . .
C8S C 0.3499(3) 0.2032(2) 0.3791(2) 0.0433(7) Uani 1 1 d . . . . .
C9S C 0.2602(3) 0.2255(3) 0.4327(3) 0.0456(7) Uani 1 1 d . . . . .
C10S C 0.1499(4) 0.1606(3) 0.4734(4) 0.0680(12) Uani 1 1 d . . . . .
H10A H 0.154711 0.104364 0.458354 0.102 Uiso 1 1 calc R U . . .
H10B H 0.141946 0.134440 0.541679 0.102 Uiso 1 1 calc R U . . .
H10C H 0.082503 0.201358 0.446417 0.102 Uiso 1 1 calc R U . . .
N3S N 0.2699(3) 0.3083(2) 0.4465(2) 0.0489(7) Uani 1 1 d . . . . .
C11S C 0.3653(3) 0.3701(3) 0.4065(3) 0.0504(8) Uani 1 1 d . . . . .
H11A H 0.372510 0.425877 0.418518 0.060 Uiso 1 1 calc R U . . .
C12S C 0.4522(4) 0.3554(3) 0.3493(3) 0.0566(9) Uani 1 1 d . . . . .
H12A H 0.515476 0.401517 0.320587 0.068 Uiso 1 1 calc R U . . .
C13S C 0.4435(3) 0.2703(3) 0.3352(3) 0.0551(9) Uani 1 1 d . . . . .
H13A H 0.501006 0.258415 0.296067 0.066 Uiso 1 1 calc R U . . .
Cu2 Cu 0.14028(3) 0.36540(3) 0.53068(3) 0.04264(12) Uani 1 1 d . . . . .
O5 O 0.2677(2) 0.37772(19) 0.59938(19) 0.0515(6) Uani 1 1 d . . . . .
C11 C 0.4165(5) 0.3299(4) 0.7052(4) 0.0803(15) Uani 1 1 d . . . . .
F13 F 0.4804(13) 0.2531(8) 0.7473(18) 0.123(5) Uani 0.5 1 d . . P E 1
F14 F 0.4816(16) 0.3992(17) 0.6362(12) 0.149(6) Uani 0.5 1 d . . P E 1
F15 F 0.3901(16) 0.373(2) 0.7615(18) 0.167(9) Uani 0.5 1 d . . P E 1
F13A F 0.5009(7) 0.316(3) 0.654(2) 0.168(7) Uani 0.5 1 d . . P E 2
F14A F 0.4228(15) 0.4152(11) 0.696(2) 0.129(6) Uani 0.5 1 d . . P E 2
F15A F 0.4311(18) 0.2692(18) 0.7957(11) 0.160(7) Uani 0.5 1 d . . P E 2
C12 C 0.3011(3) 0.3057(3) 0.6750(3) 0.0537(9) Uani 1 1 d . . . . .
C13 C 0.2494(4) 0.2110(3) 0.7294(3) 0.0678(11) Uani 1 1 d . . . . .
H13B H 0.285632 0.163664 0.782728 0.081 Uiso 1 1 calc R U . . .
C14 C 0.1453(4) 0.1838(3) 0.7076(3) 0.0568(9) Uani 1 1 d . . . . .
C15 C 0.0896(6) 0.0784(4) 0.7744(4) 0.0863(17) Uani 1 1 d . . . . .
F16 F 0.1599(17) 0.0147(13) 0.8309(18) 0.169(11) Uani 0.5 1 d . . P F 1
F17 F -0.010(2) 0.0855(10) 0.816(2) 0.173(7) Uani 0.5 1 d . . P F 1
F18 F 0.064(3) 0.0300(10) 0.7259(12) 0.152(7) Uani 0.5 1 d . . P F 1
F16A F 0.081(2) 0.0608(14) 0.8630(7) 0.138(4) Uani 0.5 1 d . . P F 2
F17A F -0.0074(18) 0.0641(14) 0.7530(16) 0.158(10) Uani 0.5 1 d . . P F 2
F18A F 0.159(2) 0.0096(10) 0.771(2) 0.171(7) Uani 0.5 1 d . . P F 2
O6 O 0.0878(2) 0.23582(19) 0.63670(18) 0.0538(6) Uani 1 1 d . . . . .
O7 O -0.0046(2) 0.36492(17) 0.47428(16) 0.0454(5) Uani 1 1 d . . . . .
C16 C -0.1456(4) 0.4073(3) 0.3639(3) 0.0609(10) Uani 1 1 d . . . . .
F19 F -0.244(2) 0.396(2) 0.428(2) 0.085(5) Uani 0.5 1 d . . P G 1
F20 F -0.123(3) 0.3368(18) 0.3409(19) 0.096(7) Uani 0.5 1 d . . P G 1
F21 F -0.1675(18) 0.4730(13) 0.2790(12) 0.094(6) Uani 0.5 1 d . . P G 1
F19A F -0.2274(19) 0.3747(19) 0.4268(19) 0.091(6) Uani 0.5 1 d . . P G 2
F20A F -0.124(3) 0.3140(18) 0.363(2) 0.087(5) Uani 0.5 1 d . . P G 2
F21A F -0.188(2) 0.4867(17) 0.2869(17) 0.100(5) Uani 0.5 1 d . . P G 2
C17 C -0.0360(3) 0.4357(3) 0.3973(2) 0.0426(7) Uani 1 1 d . . . . .
C18 C 0.0177(3) 0.5303(3) 0.3411(2) 0.0478(8) Uani 1 1 d . . . . .
H18A H -0.015807 0.576561 0.285754 0.057 Uiso 1 1 calc R U . . .
C19 C 0.1206(3) 0.5576(2) 0.3655(2) 0.0421(7) Uani 1 1 d . . . . .
C20 C 0.1824(4) 0.6596(3) 0.2941(3) 0.0588(9) Uani 1 1 d . . . . .
F22 F 0.108(2) 0.7248(19) 0.2345(18) 0.100(6) Uani 0.5 1 d . . P H 1
F23 F 0.2879(17) 0.639(2) 0.263(2) 0.097(6) Uani 0.5 1 d . . P H 1
F24 F 0.205(3) 0.7170(19) 0.330(2) 0.111(8) Uani 0.5 1 d . . P H 1
F22A F 0.1290(18) 0.7107(17) 0.2174(15) 0.100(6) Uani 0.5 1 d . . P H 2
F23A F 0.2689(17) 0.6431(17) 0.2454(18) 0.095(6) Uani 0.5 1 d . . P H 2
F24A F 0.220(2) 0.7071(18) 0.341(2) 0.100(6) Uani 0.5 1 d . . P H 2
O8 O 0.1744(2) 0.50777(17) 0.43766(18) 0.0469(5) Uani 1 1 d . . . . .

loop_
_atom_site_aniso_label
_atom_site_aniso_U_11
_atom_site_aniso_U_22
_atom_site_aniso_U_33
_atom_site_aniso_U_23
_atom_site_aniso_U_13
_atom_site_aniso_U_12
Cu1 0.0359(2) 0.0624(3) 0.0615(3) -0.0407(2) -0.00893(18) 0.00448(18)
O1R 0.094(2) 0.081(2) 0.074(2) -0.0340(19) 0.0037(19) -0.0185(19)
O1 0.0395(12) 0.0725(16) 0.0596(15) -0.0419(13) -0.0085(11) 0.0011(11)
C1 0.052(3) 0.119(5) 0.115(5) -0.079(4) -0.010(3) -0.007(3)
F1 0.082(8) 0.248(19) 0.27(2) -0.202(17) 0.059(11) -0.084(11)
F2 0.073(5) 0.18(2) 0.28(3) -0.19(2) -0.027(9) -0.012(7)
F3 0.35(3) 0.236(19) 0.26(3) -0.13(2) -0.25(3) 0.05(2)
F1A 0.20(2) 0.092(9) 0.26(2) -0.032(11) -0.106(17) -0.064(14)
F2A 0.118(7) 0.203(18) 0.112(8) -0.108(11) -0.023(7) -0.042(10)
F3A 0.042(4) 0.209(14) 0.204(15) -0.151(13) -0.030(6) 0.004(6)
C2 0.0412(18) 0.070(2) 0.064(2) -0.036(2) -0.0075(16) -0.0023(16)
C3 0.0362(17) 0.090(3) 0.090(3) -0.055(3) -0.0002(18) 0.0011(18)
C4 0.0471(18) 0.0494(19) 0.054(2) -0.0228(17) -0.0017(15) 0.0053(15)
C5 0.064(3) 0.086(3) 0.096(4) -0.059(3) -0.004(3) 0.016(3)
F4 0.045(4) 0.197(16) 0.224(19) -0.172(16) 0.007(6) 0.012(6)
F5 0.233(19) 0.062(4) 0.147(10) -0.060(6) 0.080(11) -0.020(6)
F6 0.209(19) 0.173(17) 0.086(9) -0.092(11) -0.076(12) 0.110(14)
F4A 0.179(17) 0.165(14) 0.172(13) -0.110(11) -0.091(13) 0.137(14)
F5A 0.098(7) 0.25(2) 0.31(2) -0.26(2) 0.063(12) -0.052(12)
F6A 0.211(17) 0.138(9) 0.077(7) -0.061(6) 0.033(10) 0.026(11)
O2 0.0422(12) 0.0485(13) 0.0576(14) -0.0281(11) -0.0041(10) 0.0036(10)
O3 0.0395(12) 0.0777(18) 0.0712(17) -0.0506(15) -0.0101(11) 0.0010(12)
C6 0.047(2) 0.118(4) 0.073(3) -0.055(3) -0.014(2) -0.003(2)
F7 0.164(16) 0.226(16) 0.090(7) -0.077(9) -0.047(9) -0.037(10)
F8 0.129(11) 0.167(12) 0.26(2) -0.166(15) -0.102(11) 0.033(9)
F9 0.033(4) 0.34(3) 0.191(18) -0.20(2) 0.007(8) -0.035(11)
F7A 0.050(4) 0.32(2) 0.118(10) -0.165(15) 0.012(5) -0.044(9)
F8A 0.141(11) 0.125(9) 0.130(8) -0.033(7) -0.043(8) -0.078(9)
F9A 0.095(12) 0.153(10) 0.173(17) -0.096(10) -0.091(13) 0.047(9)
C7 0.0383(16) 0.069(2) 0.0484(19) -0.0301(18) -0.0042(14) -0.0058(15)
C8 0.0364(17) 0.077(3) 0.064(2) -0.036(2) -0.0067(16) 0.0058(17)
C9 0.0464(18) 0.0541(19) 0.0407(17) -0.0217(15) 0.0004(14) 0.0038(15)
C10 0.067(3) 0.067(3) 0.060(2) -0.033(2) -0.007(2) 0.016(2)
F10 0.154(17) 0.133(16) 0.104(14) -0.091(12) -0.069(12) 0.083(13)
F11 0.109(6) 0.036(6) 0.075(6) -0.014(5) -0.001(5) 0.004(4)
F12 0.090(9) 0.102(8) 0.135(10) -0.063(8) 0.065(8) -0.003(7)
F10A 0.126(10) 0.096(9) 0.061(5) -0.054(6) -0.017(5) 0.033(6)
F11A 0.204(12) 0.032(6) 0.108(11) -0.013(6) 0.062(8) -0.005(6)
F12A 0.071(7) 0.123(10) 0.109(8) -0.073(7) -0.033(6) 0.052(7)
O4 0.0447(13) 0.0769(18) 0.0719(17) -0.0527(15) -0.0158(12) 0.0134(12)
O1S 0.137(3) 0.0516(16) 0.0403(14) -0.0138(13) -0.0018(16) 0.0003(17)
N1S 0.0708(19) 0.0384(14) 0.0366(14) -0.0188(12) 0.0011(13) -0.0025(13)
C1S 0.081(3) 0.0438(18) 0.050(2) -0.0285(16) 0.0000(18) -0.0006(17)
C2S 0.164(6) 0.076(3) 0.065(3) -0.046(3) -0.014(3) -0.017(3)
C3S 0.085(3) 0.075(3) 0.092(4) -0.046(3) 0.025(3) 0.004(3)
C4S 0.068(2) 0.0388(17) 0.053(2) -0.0224(16) -0.0017(17) -0.0029(16)
C5S 0.074(3) 0.066(3) 0.086(3) -0.040(2) 0.000(2) -0.016(2)
C6S 0.103(4) 0.043(2) 0.079(3) -0.019(2) -0.005(3) 0.009(2)
N2S 0.0632(18) 0.0420(15) 0.0390(14) -0.0200(12) 0.0008(12) -0.0046(13)
O2S 0.111(2) 0.0620(17) 0.0350(13) -0.0175(12) -0.0031(14) -0.0109(16)
C7S 0.0519(18) 0.0395(16) 0.0401(16) -0.0207(14) -0.0004(13) 0.0001(13)
C8S 0.0525(18) 0.0388(16) 0.0423(17) -0.0226(14) 0.0026(14) -0.0037(13)
C9S 0.0466(17) 0.0429(17) 0.0528(19) -0.0274(15) 0.0010(14) -0.0059(14)
C10S 0.055(2) 0.068(3) 0.100(3) -0.058(3) 0.019(2) -0.0211(19)
N3S 0.0479(15) 0.0460(15) 0.0621(18) -0.0337(14) 0.0029(13) -0.0051(12)
C11S 0.0527(19) 0.0411(17) 0.065(2) -0.0311(17) -0.0012(16) -0.0050(15)
C12S 0.057(2) 0.0464(19) 0.065(2) -0.0261(18) 0.0099(18) -0.0150(16)
C13S 0.059(2) 0.051(2) 0.057(2) -0.0287(17) 0.0145(17) -0.0083(16)
Cu2 0.0439(2) 0.0409(2) 0.0456(2) -0.02081(18) -0.01152(16) 0.00146(16)
O5 0.0539(14) 0.0493(13) 0.0577(15) -0.0279(12) -0.0199(11) 0.0015(11)
C11 0.076(3) 0.076(3) 0.096(4) -0.040(3) -0.046(3) 0.007(3)
F13 0.087(7) 0.080(5) 0.202(15) -0.054(9) -0.096(9) 0.032(5)
F14 0.112(10) 0.146(11) 0.134(9) -0.007(8) -0.053(7) -0.064(9)
F15 0.153(11) 0.26(2) 0.187(14) -0.181(17) -0.066(12) 0.007(13)
F13A 0.044(4) 0.29(2) 0.29(2) -0.23(2) -0.017(8) 0.005(8)
F14A 0.107(10) 0.097(7) 0.238(19) -0.112(11) -0.095(11) 0.024(6)
F15A 0.156(13) 0.184(16) 0.111(8) -0.030(8) -0.093(9) -0.019(10)
C12 0.0509(19) 0.059(2) 0.063(2) -0.0367(19) -0.0204(17) 0.0106(16)
C13 0.066(2) 0.059(2) 0.070(3) -0.019(2) -0.031(2) 0.009(2)
C14 0.063(2) 0.050(2) 0.055(2) -0.0198(17) -0.0178(18) 0.0050(17)
C15 0.099(4) 0.056(3) 0.075(3) 0.000(2) -0.037(3) -0.010(3)
F16 0.145(12) 0.081(9) 0.173(16) 0.049(10) -0.108(14) -0.009(7)
F17 0.154(13) 0.105(7) 0.163(15) 0.007(11) 0.075(12) -0.016(9)
F18 0.24(2) 0.067(7) 0.125(9) -0.014(6) -0.048(14) -0.040(10)
F16A 0.197(14) 0.112(9) 0.061(4) -0.002(5) -0.001(7) -0.062(9)
F17A 0.127(11) 0.105(12) 0.145(16) 0.038(9) -0.083(12) -0.067(10)
F18A 0.208(19) 0.054(6) 0.22(2) -0.038(11) -0.027(15) 0.010(7)
O6 0.0531(14) 0.0481(13) 0.0504(14) -0.0122(11) -0.0162(11) -0.0016(11)
O7 0.0486(12) 0.0416(12) 0.0426(12) -0.0151(10) -0.0114(10) -0.0045(10)
C16 0.063(2) 0.053(2) 0.066(3) -0.023(2) -0.026(2) -0.0046(19)
F19 0.052(7) 0.106(9) 0.123(9) -0.072(8) -0.021(5) 0.002(5)
F20 0.120(11) 0.081(12) 0.132(17) -0.077(13) -0.070(12) 0.030(9)
F21 0.106(10) 0.076(8) 0.068(5) 0.002(6) -0.058(6) -0.033(8)
F19A 0.044(6) 0.104(11) 0.110(8) -0.036(8) -0.003(5) -0.025(8)
F20A 0.122(10) 0.056(7) 0.096(8) -0.037(5) -0.054(6) -0.010(7)
F21A 0.090(7) 0.081(6) 0.128(11) -0.040(6) -0.067(6) 0.022(5)
C17 0.0433(16) 0.0442(17) 0.0482(18) -0.0273(15) -0.0080(13) -0.0003(13)
C18 0.0522(19) 0.0454(18) 0.0418(17) -0.0153(15) -0.0125(14) 0.0002(15)
C19 0.0440(16) 0.0371(15) 0.0488(18) -0.0232(14) -0.0009(14) 0.0000(13)
C20 0.058(2) 0.046(2) 0.065(2) -0.0185(19) -0.0036(19) -0.0073(17)
F22 0.075(6) 0.055(4) 0.117(13) 0.003(6) 0.000(6) 0.001(4)
F23 0.049(4) 0.104(9) 0.111(11) -0.029(6) 0.009(5) -0.019(4)
F24 0.178(16) 0.048(6) 0.109(14) -0.042(8) 0.013(11) -0.025(7)
F22A 0.095(11) 0.081(11) 0.066(5) 0.020(6) -0.027(7) -0.030(8)
F23A 0.101(13) 0.077(7) 0.102(9) -0.046(7) 0.054(10) -0.027(8)
F24A 0.144(11) 0.060(8) 0.088(8) -0.025(6) -0.011(7) -0.057(8)
O8 0.0480(12) 0.0392(11) 0.0545(14) -0.0209(11) -0.0130(11) -0.0004(10)

loop_
_atom_type_symbol
_atom_type_description
_atom_type_scat_dispersion_real
_atom_type_scat_dispersion_imag
_atom_type_scat_source
C C 0.0033 0.0016 'International Tables Vol C Tables 4.2.6.8 and 6.1.1.4'
H H 0.0000 0.0000 'International Tables Vol C Tables 4.2.6.8 and 6.1.1.4'
N N 0.0061 0.0033 'International Tables Vol C Tables 4.2.6.8 and 6.1.1.4'
O O 0.0106 0.0060 'International Tables Vol C Tables 4.2.6.8 and 6.1.1.4'
F F 0.0171 0.0103 'International Tables Vol C Tables 4.2.6.8 and 6.1.1.4'
Cu Cu 0.3201 1.2651 'International Tables Vol C Tables 4.2.6.8 and 6.1.1.4'

loop_
_geom_angle_atom_site_label_1
_geom_angle_atom_site_label_2
_geom_angle_atom_site_label_3
_geom_angle
O1 Cu1 O4 85.75(10)
O1 Cu1 O3 174.41(12)
O4 Cu1 O3 92.19(11)
O1 Cu1 O2 92.29(10)
O4 Cu1 O2 176.63(11)
O3 Cu1 O2 89.52(10)
O1 Cu1 O1R 94.82(12)
O4 Cu1 O1R 93.75(14)
O3 Cu1 O1R 90.49(13)
O2 Cu1 O1R 89.14(12)
Cu1 O1R H1R 105(4)
Cu1 O1R H2R 115(4)
H1R O1R H2R 107.5(15)
C2 O1 Cu1 124.6(2)
F3 C1 F2 112.2(16)
F1A C1 F3A 111.5(13)
F3 C1 F1 112.2(16)
F2 C1 F1 101.7(12)
F1A C1 F2A 110.2(15)
F3A C1 F2A 98.3(11)
F1A C1 C2 112.7(10)
F3 C1 C2 108.0(11)
F2 C1 C2 111.9(8)
F3A C1 C2 111.8(7)
F1 C1 C2 110.8(8)
F2A C1 C2 111.5(7)
O1 C2 C3 127.9(4)
O1 C2 C1 113.6(4)
C3 C2 C1 118.6(4)
C4 C3 C2 121.4(3)
C4 C3 H3A 119.3
C2 C3 H3A 119.3
O2 C4 C3 128.9(4)
O2 C4 C5 113.3(4)
C3 C4 C5 117.8(4)
F5A C5 F4A 106.4(14)
F6 C5 F4 111.2(13)
F5A C5 F6A 106.6(13)
F4A C5 F6A 104.8(13)
F6 C5 F5 105.2(12)
F4 C5 F5 105.6(12)
F5A C5 C4 116.5(7)
F4A C5 C4 114.8(10)
F6 C5 C4 113.9(8)
F4 C5 C4 113.3(8)
F6A C5 C4 106.9(8)
F5 C5 C4 106.9(8)
C4 O2 Cu1 122.3(2)
C7 O3 Cu1 124.0(2)
F9 C6 F8 112.2(13)
F7A C6 F8A 110.5(11)
F7A C6 F9A 106.4(13)
F8A C6 F9A 102.0(10)
F9 C6 F7 104.0(13)
F8 C6 F7 104.5(11)
F9 C6 C7 116.3(9)
F8 C6 C7 112.6(6)
F7A C6 C7 113.8(5)
F8A C6 C7 110.7(6)
F9A C6 C7 112.7(10)
F7 C6 C7 105.9(7)
O3 C7 C8 128.7(3)
O3 C7 C6 113.0(4)
C8 C7 C6 118.3(4)
C7 C8 C9 121.8(3)
C7 C8 H8A 119.1
C9 C8 H8A 119.1
O4 C9 C8 127.4(3)
O4 C9 C10 113.9(3)
C8 C9 C10 118.7(3)
F12 C10 F10 109.8(14)
F11A C10 F12A 105.1(15)
F11A C10 F10A 114.6(16)
F12A C10 F10A 103.5(14)
F12 C10 F11 110.4(12)
F10 C10 F11 99.5(12)
F11A C10 C9 111.3(12)
F12 C10 C9 113.3(11)
F10 C10 C9 113.5(12)
F12A C10 C9 113.1(10)
F10A C10 C9 109.0(12)
F11 C10 C9 109.6(8)
C9 O4 Cu1 125.8(2)
O1S N1S C7S 125.7(3)
O1S N1S C1S 122.5(3)
C7S N1S C1S 111.6(3)
C2S C1S N1S 109.9(4)
C2S C1S C3S 111.9(4)
N1S C1S C3S 105.3(3)
C2S C1S C4S 115.9(4)
N1S C1S C4S 100.2(3)
C3S C1S C4S 112.4(4)
C1S C2S H2SA 109.5
C1S C2S H2SB 109.5
H2SA C2S H2SB 109.5
C1S C2S H2SC 109.5
H2SA C2S H2SC 109.5
H2SB C2S H2SC 109.5
C1S C3S H3SA 109.5
C1S C3S H3SB 109.5
H3SA C3S H3SB 109.5
C1S C3S H3SC 109.5
H3SA C3S H3SC 109.5
H3SB C3S H3SC 109.5
N2S C4S C6S 109.9(3)
N2S C4S C5S 106.1(3)
C6S C4S C5S 110.5(4)
N2S C4S C1S 100.1(3)
C6S C4S C1S 114.8(4)
C5S C4S C1S 114.5(4)
C4S C5S H5SA 109.5
C4S C5S H5SB 109.5
H5SA C5S H5SB 109.5
C4S C5S H5SC 109.5
H5SA C5S H5SC 109.5
H5SB C5S H5SC 109.5
C4S C6S H6SA 109.5
C4S C6S H6SB 109.5
H6SA C6S H6SB 109.5
C4S C6S H6SC 109.5
H6SA C6S H6SC 109.5
H6SB C6S H6SC 109.5
O2S N2S C7S 125.4(3)
O2S N2S C4S 122.8(3)
C7S N2S C4S 111.5(3)
N1S C7S N2S 109.2(3)
N1S C7S C8S 124.7(3)
N2S C7S C8S 125.9(3)
C13S C8S C9S 119.5(3)
C13S C8S C7S 119.2(3)
C9S C8S C7S 121.3(3)
N3S C9S C8S 120.1(3)
N3S C9S C10S 118.2(3)
C8S C9S C10S 121.6(3)
C9S C10S H10A 109.5
C9S C10S H10B 109.5
H10A C10S H10B 109.5
C9S C10S H10C 109.5
H10A C10S H10C 109.5
H10B C10S H10C 109.5
C11S N3S C9S 119.1(3)
C11S N3S Cu2 112.2(2)
C9S N3S Cu2 128.7(2)
N3S C11S C12S 123.4(3)
N3S C11S H11A 118.3
C12S C11S H11A 118.3
C11S C12S C13S 118.0(3)
C11S C12S H12A 121.0
C13S C12S H12A 121.0
C8S C13S C12S 119.8(3)
C8S C13S H13A 120.1
C12S C13S H13A 120.1
O6 Cu2 O7 87.40(10)
O6 Cu2 O5 91.90(11)
O7 Cu2 O5 169.29(11)
O6 Cu2 O8 168.64(11)
O7 Cu2 O8 91.70(10)
O5 Cu2 O8 86.88(10)
O6 Cu2 N3S 99.96(11)
O7 Cu2 N3S 99.85(11)
O5 Cu2 N3S 90.79(11)
O8 Cu2 N3S 91.35(11)
C12 O5 Cu2 124.1(2)
F14A C11 F13A 109.7(12)
F13 C11 F14 107.5(11)
F14A C11 F15A 105.0(11)
F13A C11 F15A 109.0(11)
F13 C11 F15 109.5(11)
F14 C11 F15 102.1(12)
F14A C11 C12 114.3(6)
F13 C11 C12 114.3(6)
F13A C11 C12 106.6(6)
F14 C11 C12 114.0(6)
F15A C11 C12 112.1(8)
F15 C11 C12 108.7(9)
O5 C12 C13 128.1(3)
O5 C12 C11 113.5(4)
C13 C12 C11 118.4(4)
C12 C13 C14 121.9(4)
C12 C13 H13B 119.1
C14 C13 H13B 119.1
O6 C14 C13 127.5(4)
O6 C14 C15 113.5(4)
C13 C14 C15 119.0(4)
F16 C15 F17 114.3(13)
F17A C15 F18A 106.8(14)
F17A C15 F16A 109.6(13)
F18A C15 F16A 105.8(11)
F16 C15 F18 100.2(13)
F17 C15 F18 104.3(12)
F17A C15 C14 114.2(7)
F16 C15 C14 114.3(8)
F17 C15 C14 111.9(8)
F18A C15 C14 108.3(9)
F16A C15 C14 111.6(6)
F18 C15 C14 110.9(8)
C14 O6 Cu2 124.8(3)
C17 O7 Cu2 124.9(2)
F20 C16 F21 93.7(17)
F19A C16 F21A 106.9(18)
F19A C16 F20A 95.2(19)
F21A C16 F20A 119.9(16)
F20 C16 F19 118.8(18)
F21 C16 F19 109.8(16)
F19A C16 C17 112.4(13)
F20 C16 C17 110.9(15)
F21 C16 C17 112.9(8)
F21A C16 C17 113.5(10)
F20A C16 C17 107.7(13)
F19 C16 C17 110.0(11)
O7 C17 C18 128.2(3)
O7 C17 C16 112.9(3)
C18 C17 C16 118.9(3)
C17 C18 C19 121.2(3)
C17 C18 H18A 119.4
C19 C18 H18A 119.4
O8 C19 C18 128.1(3)
O8 C19 C20 113.7(3)
C18 C19 C20 118.1(3)
F23A C20 F22A 90.5(16)
F23A C20 F24A 110.7(16)
F22A C20 F24A 119.6(17)
F24 C20 F22 95(2)
F24 C20 F23 104.7(17)
F22 C20 F23 122.0(15)
F24 C20 C19 114.0(14)
F23A C20 C19 110.2(10)
F22A C20 C19 114.3(11)
F24A C20 C19 109.8(12)
F22 C20 C19 111.9(12)
F23 C20 C19 108.8(12)
C19 O8 Cu2 125.1(2)

loop_
_geom_bond_atom_site_label_1
_geom_bond_atom_site_label_2
_geom_bond_distance
Cu1 O1 1.925(2)
Cu1 O4 1.943(2)
Cu1 O3 1.946(2)
Cu1 O2 1.958(2)
Cu1 O1R 2.344(4)
O1R H1R 1.003(10)
O1R H2R 1.003(10)
O1 C2 1.238(4)
C1 F1A 1.229(17)
C1 F3 1.24(2)
C1 F2 1.254(15)
C1 F3A 1.310(12)
C1 F1 1.329(15)
C1 F2A 1.336(15)
C1 C2 1.539(6)
C2 C3 1.383(6)
C3 C4 1.375(6)
C3 H3A 0.9300
C4 O2 1.251(4)
C4 C5 1.541(6)
C5 F5A 1.215(13)
C5 F4A 1.241(13)
C5 F6 1.256(13)
C5 F4 1.286(12)
C5 F6A 1.312(16)
C5 F5 1.337(13)
O3 C7 1.255(4)
C6 F9 1.216(13)
C6 F8 1.259(11)
C6 F7A 1.275(11)
C6 F8A 1.296(11)
C6 F9A 1.298(14)
C6 F7 1.306(16)
C6 C7 1.532(5)
C7 C8 1.380(5)
C8 C9 1.382(5)
C8 H8A 0.9300
C9 O4 1.240(4)
C9 C10 1.531(5)
C10 F11A 1.114(16)
C10 F12 1.296(14)
C10 F10 1.30(3)
C10 F12A 1.324(14)
C10 F10A 1.33(3)
C10 F11 1.457(14)
O1S N1S 1.275(4)
N1S C7S 1.333(4)
N1S C1S 1.500(4)
C1S C2S 1.499(6)
C1S C3S 1.535(6)
C1S C4S 1.551(5)
C2S H2SA 0.9600
C2S H2SB 0.9600
C2S H2SC 0.9600
C3S H3SA 0.9600
C3S H3SB 0.9600
C3S H3SC 0.9600
C4S N2S 1.496(4)
C4S C6S 1.520(6)
C4S C5S 1.524(6)
C5S H5SA 0.9600
C5S H5SB 0.9600
C5S H5SC 0.9600
C6S H6SA 0.9600
C6S H6SB 0.9600
C6S H6SC 0.9600
N2S O2S 1.278(4)
N2S C7S 1.341(4)
C7S C8S 1.464(4)
C8S C13S 1.371(5)
C8S C9S 1.399(5)
C9S N3S 1.342(4)
C9S C10S 1.498(5)
C10S H10A 0.9600
C10S H10B 0.9600
C10S H10C 0.9600
N3S C11S 1.341(4)
N3S Cu2 2.298(3)
C11S C12S 1.363(5)
C11S H11A 0.9300
C12S C13S 1.376(5)
C12S H12A 0.9300
C13S H13A 0.9300
Cu2 O6 1.930(2)
Cu2 O7 1.937(2)
Cu2 O5 1.940(2)
Cu2 O8 1.947(2)
O5 C12 1.257(4)
C11 F14A 1.200(10)
C11 F13 1.260(10)
C11 F13A 1.278(12)
C11 F14 1.283(12)
C11 F15A 1.312(13)
C11 F15 1.328(14)
C11 C12 1.535(6)
C12 C13 1.367(6)
C13 C14 1.376(6)
C13 H13B 0.9300
C14 O6 1.253(4)
C14 C15 1.529(6)
C15 F17A 1.228(12)
C15 F16 1.273(12)
C15 F17 1.282(13)
C15 F18A 1.284(17)
C15 F16A 1.297(11)
C15 F18 1.318(16)
O7 C17 1.253(4)
C16 F19A 1.23(2)
C16 F20 1.26(3)
C16 F21 1.281(15)
C16 F21A 1.35(2)
C16 F20A 1.39(3)
C16 F19 1.40(3)
C16 C17 1.531(5)
C17 C18 1.380(5)
C18 C19 1.385(5)
C18 H18A 0.9300
C19 O8 1.237(4)
C19 C20 1.538(5)
C20 F24 1.26(2)
C20 F23A 1.283(18)
C20 F22A 1.287(18)
C20 F24A 1.33(2)
C20 F22 1.33(2)
C20 F23 1.34(2)

loop_
_geom_hbond_atom_site_label_D
_geom_hbond_atom_site_label_H
_geom_hbond_atom_site_label_A
_geom_hbond_distance_DH
_geom_hbond_distance_HA
_geom_hbond_distance_DA
_geom_hbond_angle_DHA
_geom_hbond_site_symmetry_A
_geom_hbond_publ_flag
O1R H2R O2 1.003(10) 2.56(5) 3.062(4) 110(3) 2_665 yes
O1R H1R O3 1.003(10) 2.185(19) 3.167(5) 166(5) 2_665 yes
